data_1534406
loop_
_publ_author_name
'Gascoin, F.'
'Sevov, S.C.'

_publ_section_title
;
 Cubane with a Handle: [{In3As5}-As]7- in Cs7In3As6
;
_journal_name_full 'Angewandte Chemie (Edition international)'
_journal_page_first 1232
_journal_page_last 1234
_journal_volume 41
_journal_year 2002
_chemical_formula_sum 'As6 Cs7 In3'
_space_group_IT_number 2
_symmetry_space_group_name_Hall '-P 1'
_symmetry_space_group_name_H-M 'P -1'
_cell_angle_alpha 85.486
_cell_angle_beta 85.96
_cell_angle_gamma 86.362
_cell_formula_units_Z 2
_cell_length_a 8.8013
_cell_length_b 9.6512
_cell_length_c 14.721
_cell_volume 1241.361
_citation_journal_id_ASTM ACIEAY
_cod_data_source_file Gascoin_ACIEAY_2002_304.cif
_cod_data_source_block As6Cs7In3
_cod_database_code 1534406

loop_
_symmetry_equiv_pos_as_xyz
x,y,z
-x,-y,-z

loop_
_atom_site_label
_atom_site_type_symbol
_atom_site_fract_x
_atom_site_fract_y
_atom_site_fract_z
_atom_site_occupancy
_atom_site_U_iso_or_equiv
As2 As-2 0.5115 1.4014 0.8084 1 0.0
In2 In+3 0.0672 0.8097 0.86763 1 0.0
Cs6 Cs+1 0.2444 1.0094 0.46583 1 0.0
As4 As-2 0.4111 0.7025 0.61007 1 0.0
In3 In+3 0.3671 0.9487 0.70481 1 0.0
In1 In+3 0.0926 0.7226 0.6241 1 0.0
Cs5 Cs+1 0.3027 0.3342 0.60101 1 0.0
Cs3 Cs+1 0.2544 1.4943 1.02782 1 0.0
Cs4 Cs+1 0.3061 0.922 1.11441 1 0.0
Cs2 Cs+1 -0.2689 0.747 0.74729 1 0.0
As3 As-2 0.0825 0.5475 0.78799 1 0.0
As5 As-2 0.3831 0.7967 0.8759 1 0.0
As6 As-2 0.0433 0.9899 0.70222 1 0.0
Cs7 Cs+1 0.1829 0.6286 0.36214 1 0.0
Cs1 Cs+1 0.1894 1.1842 0.87483 1 0.0
As1 As-2 0.3537 0.6048 0.77218 1 0.0
